data_1512203
loop_
_publ_author_name
'Pretali, Luca'
'Dondi, Daniele'
'D'Angelantonio, Mila'
'Manet, Ilse'
'Fasani, Elisa'
'Monti, Sandra'
'Bovio, Bruna'
'Albini, Angelo'

_publ_contact_author
;
  Angelo Albini
  Dipartimento di Chimica
  University of Pavia
  via Taramelli 12, I-27100 Pavia, ITALY
;
_publ_section_title
;
 A Fluorine 1,2-Migration via Aryl Cation/Radical/Radical Anion/Radical
 Sequence.
;
_journal_issue 15
_journal_name_full 'Organic letters'
_journal_page_first 3926
_journal_page_last 3929
_journal_paper_doi 10.1021/ol401670p
_journal_volume 15
_journal_year 2013
_chemical_formula_moiety 'C13 H11 F I N O3'
_chemical_formula_sum 'C13 H11 F I N O3'
_chemical_formula_weight 375.13
_chemical_name_systematic
;
Methyl-1-ethyl-7-fluoro-8-iodo-4-oxa-1,4-dihydroquinoline-3-carboxylate
;
_space_group_IT_number 9
_symmetry_cell_setting monoclinic
_symmetry_space_group_name_Hall 'C -2yc'
_symmetry_space_group_name_H-M 'C 1 c 1'
_atom_sites_solution_hydrogens difmap
_atom_sites_solution_primary direct
_atom_sites_solution_secondary difmap
_cell_angle_alpha 90.0
_cell_angle_beta 98.78(5)
_cell_angle_gamma 90.0
_cell_formula_units_Z 4
_cell_length_a 12.798(3)
_cell_length_b 14.387(3)
_cell_length_c 7.154(7)
_cell_measurement_reflns_used 25
_cell_measurement_temperature 293(2)
_cell_volume 1301.8(13)
_computing_cell_refinement 'CAD4 (Enraf Nonius, 1992)'
_computing_data_collection 'CAD4 (Enraf Nonius, 1992)'
_computing_data_reduction 'CAD4 (Enraf Nonius, 1992)'
_computing_molecular_graphics 'Ortep, (Johnson, 1965)'
_computing_publication_material Geom
_computing_structure_refinement 'Shelxl-93 (Sheldrick, 2008)'
_computing_structure_solution 'Shelxl-93 (Sheldrick, 2008)'
_diffrn_ambient_temperature 293(2)
_diffrn_measured_fraction_theta_full 1.000
_diffrn_measured_fraction_theta_max 1.000
_diffrn_measurement_device 'Enraf Nonius CAD4'
_diffrn_measurement_method 'omega scans'
_diffrn_radiation_monochromator Graphite
_diffrn_radiation_source 'fine-focus sealed tube'
_diffrn_radiation_type MoK\a
_diffrn_radiation_wavelength 0.710738
_diffrn_reflns_limit_h_max 15
_diffrn_reflns_limit_h_min -15
_diffrn_reflns_limit_k_max 17
_diffrn_reflns_limit_k_min 0
_diffrn_reflns_limit_l_max 8
_diffrn_reflns_limit_l_min -5
_diffrn_reflns_theta_full 24.97
_diffrn_reflns_theta_max 25
_diffrn_reflns_theta_min 2.00
_diffrn_standards_decay_% 0
_diffrn_standards_interval_time 240
_diffrn_standards_number 3
_exptl_absorpt_coefficient_mu 2.475
_exptl_absorpt_correction_T_max 0.997
_exptl_absorpt_correction_T_min 0.774
_exptl_absorpt_correction_type psi-scan
_exptl_absorpt_process_details
;
North A.C.T., Phillips D.C. & Mathews F.S. (1968) Acta. Cryst. A24, 351
;
_exptl_crystal_colour Colorless
_exptl_crystal_density_diffrn 1.914
_exptl_crystal_density_method 'not measured'
_exptl_crystal_description Needles
_exptl_crystal_F_000 728
_exptl_crystal_size_max 0.56
_exptl_crystal_size_mid 0.18
_exptl_crystal_size_min 0.07
_refine_diff_density_max 0.970
_refine_diff_density_min -0.716
_refine_diff_density_rms 0.109
_refine_ls_extinction_method None
_refine_ls_goodness_of_fit_ref 0.847
_refine_ls_hydrogen_treatment mixed
_refine_ls_matrix_type full
_refine_ls_number_parameters 216
_refine_ls_number_reflns 1388
_refine_ls_structure_factor_coef Fsqd
_refine_ls_weighting_scheme calc
_reflns_number_gt 1388
_reflns_number_observed 1474
_reflns_number_total 1494
_reflns_threshold_expression >2sigma(I)
_cod_data_source_file ol401670p_si_002.cif
_cod_data_source_block Compound_8a
_cod_depositor_comments
;
The following automatic conversions were performed:

'_symmetry_cell_setting' value 'Monoclinic' changed to 'monoclinic'
according to /home/saulius/struct/CIF-dictionaries/cif_core.dic
dictionary named 'cif_core.dic' version 2.4.2 from
2011-04-26.

'_atom_sites_solution_hydrogens' value 'Difmap' changed
to 'difmap' according to
/home/saulius/struct/CIF-dictionaries/cif_core.dic dictionary named
'cif_core.dic' version 2.4.2 from
2011-04-26.

'_atom_sites_solution_secondary' value 'Difmap' changed
to 'difmap' according to
/home/saulius/struct/CIF-dictionaries/cif_core.dic dictionary named
'cif_core.dic' version 2.4.2 from
2011-04-26.

'_refine_ls_matrix_type' value 'Full' changed to 'full'
according to /home/saulius/struct/CIF-dictionaries/cif_core.dic
dictionary named 'cif_core.dic' version 2.4.2 from 2011-04-26.

Automatic conversion script
Id: cif_fix_values 1891 2012-01-12 08:04:46Z andrius 
;
_cod_original_sg_symbol_H-M 'C c'
_cod_database_code 1512203
_refine_ls_number_restraint 0
_refine_ls_r1_factor_all_obs 0.0272
_refine_ls_r1_factor_gt 0.0238

loop_
_symmetry_equiv_pos_as_xyz
'x, y, z'
'x, -y, z+1/2'
'x+1/2, y+1/2, z'
'x+1/2, -y+1/2, z+1/2'

loop_
_atom_site_aniso_label
_atom_site_aniso_U_11
_atom_site_aniso_U_22
_atom_site_aniso_U_33
_atom_site_aniso_U_23
_atom_site_aniso_U_13
_atom_site_aniso_U_12
I8 0.0423(2) 0.0555(3) 0.0636(3) 0.0044(4) 0.0080(2) 0.0219(3)
N1 0.0392(37) 0.0413(34) 0.0534(42) -0.0041(29) 0.0071(32) 0.0132(29)
C2 0.0332(42) 0.0449(44) 0.0535(40) -0.0029(37) 0.0078(37) 0.0067(35)
C3 0.0310(35) 0.0435(41) 0.0369(36) -0.0014(32) 0.0012(30) 0.0210(32)
C4 0.0400(39) 0.0417(39) 0.0410(38) 0.0020(33) 0.0072(30) 0.0175(32)
O4 0.0588(37) 0.0437(31) 0.0924(46) -0.0029(30) 0.0142(33) 0.0176(30)
C4a 0.0393(40) 0.0355(39) 0.0406(30) 0.0037(34) 0.0032(34) 0.0111(34)
C5 0.0511(46) 0.0444(43) 0.0464(43) 0.0014(34) 0.0137(35) 0.0055(36)
C6 0.0501(46) 0.0451(46) 0.0563(50) 0.0147(40) 0.0073(40) 0.0008(38)
C7 0.0556(70) 0.0636(46) 0.0408(67) 0.0036(39) 0.0143(46) 0.0239(45)
F7 0.0409(27) 0.0880(43) 0.1120(47) 0.0168(37) 0.0173(30) 0.0148(30)
C8 0.0345(37) 0.0606(54) 0.0390(40) -0.0011(38) -0.0017(32) 0.0106(40)
C8a 0.0444(39) 0.0466(41) 0.0280(33) 0.0039(31) 0.0010(29) 0.0127(35)
C9 0.0388(42) 0.0632(49) 0.0564(50) -0.0077(38) 0.0082(37) 0.0127(39)
O10 0.0430(34) 0.0651(42) 0.1839(84) -0.0207(50) 0.0208(43) 0.0211(33)
O11 0.0348(32) 0.0713(43) 0.1146(56) 0.0093(39) 0.0274(35) 0.0073(29)
C12 0.0407(52) 0.0861(80) 0.0985(93) 0.0086(83) 0.0301(62) -0.0003(53)
C13 0.0551(52) 0.0371(41) 0.0716(59) -0.0178(40) 0.0146(49) 0.0025(35)
C14 0.0755(74) 0.0544(56) 0.1106(96) 0.0072(65) 0.0319(77) 0.0176(54)

loop_
_atom_site_label
_atom_site_type_symbol
_atom_site_fract_x
_atom_site_fract_y
_atom_site_fract_z
_atom_site_U_iso_or_equiv
_atom_site_thermal_displace_type
_atom_site_occupancy
_atom_site_refinement_flags
I8 I 0.18739(7) 0.21200(3) 0.76930(8) 0.0538(2) Uani 1 d
N1 N 0.42995(56) 0.13235(55) 0.76047(121) 0.0446(23) Uani 1 d
C2 C 0.52901(65) 0.10782(56) 0.73311(114) 0.0438(29) Uani 1 d
C3 C 0.56341(54) 0.02017(50) 0.71021(96) 0.0376(21) Uani 1 d
C4 C 0.49526(56) -0.05522(51) 0.72492(98) 0.0408(23) Uani 1 d
O4 O 0.51824(48) -0.13928(39) 0.71307(93) 0.0647(21) Uani 1 d
C4a C 0.38591(57) -0.03078(48) 0.74939(97) 0.0388(23) Uani 1 d
C5 C 0.31627(64) -0.10326(56) 0.75859(108) 0.0467(23) Uani 1 d
C6 C 0.21331(72) -0.08762(59) 0.78114(113) 0.0506(28) Uani 1 d
C7 C 0.18006(76) 0.00577(58) 0.78912(130) 0.0526(39) Uani 1 d
F7 F 0.07883(40) 0.02259(45) 0.80828(97) 0.0797(24) Uanii 1 d
C8 C 0.24479(64) 0.07854(64) 0.77174(110) 0.0454(27) Uani 1 d
C8a C 0.35302(60) 0.06363(52) 0.75913(92) 0.0402(22) Uani 1 d
C9 C 0.67832(60) 0.00854(61) 0.68844(115) 0.0527(28) Uani 1 d
O10 O 0.71777(51) -0.06464(50) 0.67998(140) 0.0970(35) Uani 1 d
O11 O 0.73527(57) 0.08355(50) 0.67265(141) 0.0719(28) Uani 1 d
C12 C 0.83278(85) 0.05173(107) 0.61140(235) 0.0731(44) Uani 1 d
C13 C 0.40750(78) 0.22777(57) 0.81562(98) 0.0541(30) Uani 1 d
C14 C 0.41013(101) 0.28972(75) 0.64138(112) 0.0783(47) Uani 1 d
H2 H 0.579(4) 0.156(4) 0.727(7) 0.030(12) Uiso 1 d
H5 H 0.346(7) -0.174(7) 0.752(12) 0.049(22) Uiso 1 d
H6 H 0.166(9) -0.138(6) 0.798(16) 0.049(22) Uiso 1 d
H12a H 0.876(8) 0.105(7) 0.624(16) 0.085(34) Uiso 1 d
H12b H 0.826(13) 0.038(12) 0.484(21) 0.144(62) Uiso 1 d
H12c H 0.857(16) 0.008(12) 0.704(22) 0.117(47) Uiso 1 d
H13a H 0.476(8) 0.248(7) 0.911(13) 0.059(26) Uiso 1 d
H13b H 0.346(7) 0.234(5) 0.870(11) 0.051(21) Uiso 1 d
H14a H 0.398(16) 0.357(13) 0.680(122) 0.102(42) Uiso 1 d
H14b H 0.355(6) 0.273(5) 0.548(10) 0.034(18) Uiso 1 d
H14c H 0.476(9) 0.293(6) 0.587(12) 0.063(28) Uiso 1 d

loop_
_atom_type_symbol
_atom_type_description
_atom_type_scat_dispersion_real
_atom_type_scat_dispersion_imag
_atom_type_scat_source
C C 0.0033 0.0016 'International Tables Vol C Tables 4.2.6.8 and 6.1.1.4'
H H 0.0000 0.0000 'International Tables Vol C Tables 4.2.6.8 and 6.1.1.4'
N N 0.0061 0.0033 'International Tables Vol C Tables 4.2.6.8 and 6.1.1.4'
O O 0.0106 0.0060 'International Tables Vol C Tables 4.2.6.8 and 6.1.1.4'
F F 0.0171 0.0103 'International Tables Vol C Tables 4.2.6.8 and 6.1.1.4'
I I -0.4742 1.8119 'International Tables Vol C Tables 4.2.6.8 and 6.1.1.4'

loop_
_geom_angle_atom_site_label_1
_geom_angle_atom_site_label_2
_geom_angle_atom_site_label_3
_geom_angle
C2 N1 C8a 119.2(7)
C2 N1 C13 120.4(7)
C8a N1 C13 119.9(7)
N1 C2 C3 125.9(7)
N1 C2 H2 118(2)
C3 C2 H2 116(3)
C2 C3 C4 119.5(7)
C2 C3 C9 117.1(7)
C4 C3 C9 123.1(6)
C3 C4 C4a 115.8(6)
C3 C4 O4 125.9(7)
O4 C4 C4a 118.3(6)
C4 C4a C5 117.1(7)
C4 C4a C8a 121.6(6)
C5 C4a C8a 121.3(7)
C4a C5 C6 121.4(7)
C4a C5 H5 118(4)
C6 C5 H5 121(5)
C5 C6 C7 117.5(8)
C5 C6 H6 122(6)
C7 C6 H6 121(6)
C6 C7 C8 122.7(8)
C6 C7 F7 118.4(7)
C8 C7 F7 118.9(8)
C7 C8 C8a 120.4(8)
C7 C8 I8 120.1(5)
C8a C8 I8 119.5(6)
N1 C8a C8 126.0(7)
N1 C8a C4a 117.5(7)
C8 C8a C4a 116.5(7)
C3 C9 O10 122.6(7)
C3 C9 O11 118.6(8)
O10 C9 O11 118.8(8)
C9 O11 C12 106.2(7)
O11 C12 H12a 10637)
O11 C12 H12b 116(13)
O11 C12 H12c 102(11)
H12a C12 H12b 111(15)
H12a C12 H12c 110(13)
H12b C12 H12c 114(14)
N1 C13 C14 107.1(7)
N1 C13 H13a 104(6)
N1 C13 H13b 113(4)
C14 C13 H13a 107(6)
C14 C13 H13b 109(5)
H13a C13 H13b 112(7)
C13 C14 H14a 108
C13 C14 H14b 109(4)
C13 C14 H14c 118(6)
H14a C14 H14b 108
H14a C14 H14c 104(11)
H14b C14 H14c 110(8)

loop_
_geom_bond_atom_site_label_1
_geom_bond_atom_site_label_2
_geom_bond_distance
N1 C2 1.359(12)
N1 C8a 1.394(9)
N1 C13 1.469(12)
C2 C3 1.354(9)
C2 H2 0.96(6)
C3 C4 1.406(10)
C3 C9 1.512(10)
C4 O4 1.250(9)
C4 C4a 1.479(10)
C4a C8a 1.427(10)
C4a C5 1.380(10)
C5 C6 1.370(12)
C5 H5 1.09(9)
C6 C7 1.413(12)
C6 H6 0.97(9)
C7 F7 1.345(11)
C7 C8 1.352(12)
C8 I8 2.055(9)
C8 C8a 1.418(11)
C9 O10 1.173(9)
C9 O11 1.317(10)
O11 C12 1.458(13)
C13 C14 1.537(13)
C12 H12a 0.94(12)
C12 H12b 0.97(15)
C12 H12c 0.93(18)
C13 H13a 1.06(9)
C13 H13b 0.93(9)
C14 H14a 1.0(5)
C14 H14b 0.93(7)
C14 H14c 0.99(10)
